data_3500136
loop_
_publ_author_name
'Maris, Thierry'
'Arseneault, Mathieu'
'Wuest, James D.'

_publ_section_references
;
Dolomanov, O.V., Bourhis, L.J., Gildea, R.J, Howard, J.A.K. & Puschmann, H.
 (2009), J. Appl. Cryst. 42, 339-341.

Krause, L., Herbst-Irmer, R., Sheldrick, G. M. & Stalke, D. (2015).
J. Appl. Cryst. 48, 3-10.

Sheldrick, G.M. (2015a). Acta Cryst. A71, 3-8.

Sheldrick, G.M. (2015b). Acta Cryst. C71, 3-8.

Spek, A. L. (2020). Acta Cryst. E76, 1-11.

Bruker,(2002). SMART, SAINT and SHELXTL, Bruker AXS Inc.
Madison, Wisconsin, USA.  

;
_publ_section_title
;
 4,4'-Diiodobenzophenone
;
_journal_name_full 'Personal communication to COD'
_journal_year 2023
_chemical_formula_moiety 'C13 H8 I2 O'
_chemical_formula_sum 'C13 H8 I2 O'
_chemical_formula_weight 433.99
_chemical_name_common 4,4'-Diiodobenzophenone
_space_group_crystal_system orthorhombic
_space_group_IT_number 37
_space_group_name_Hall 'C 2 -2c'
_space_group_name_H-M_alt 'C c c 2'
_atom_sites_solution_hydrogens geom
_atom_sites_solution_primary dual
_audit_creation_date 2023-03-23
_audit_creation_method
;
Olex2 1.3
(compiled 2020.11.12 svn.r5f609507 for OlexSys, GUI svn.r6408)
;
_cell_angle_alpha 90
_cell_angle_beta 90
_cell_angle_gamma 90
_cell_formula_units_Z 4
_cell_length_a 7.4381(8)
_cell_length_b 28.138(3)
_cell_length_c 6.0551(6)
_cell_measurement_reflns_used 2974
_cell_measurement_temperature 295
_cell_measurement_theta_max 68.842
_cell_measurement_theta_min 3.141
_cell_volume 1267.3(2)
_computing_cell_refinement 'SAINT v6.28A (Bruker, 2002)'
_computing_data_collection 'SMART (Bruker 2002)'
_computing_data_reduction 'SAINT v6.28A (Bruker, 2002)'
_computing_molecular_graphics 'Olex2 1.3 (Dolomanov et al., 2009)'
_computing_publication_material 'Olex2 1.3 (Dolomanov et al., 2009)'
_computing_structure_refinement 'XL  (Sheldrick, 2008)'
_computing_structure_solution 'XT  (Sheldrick, 2015)'
_diffrn_ambient_temperature 295.00
_diffrn_detector_area_resol_mean 5.5
_diffrn_measured_fraction_theta_full 1.000
_diffrn_measured_fraction_theta_max 0.995
_diffrn_measurement_device_type 'Bruker AXS Smart 2K/Platform'
_diffrn_measurement_method \w
_diffrn_radiation_type CuK\a
_diffrn_radiation_wavelength 1.54178
_diffrn_reflns_av_R_equivalents 0.0397
_diffrn_reflns_av_unetI/netI 0.0415
_diffrn_reflns_Laue_measured_fraction_full 1.000
_diffrn_reflns_Laue_measured_fraction_max 0.995
_diffrn_reflns_limit_h_max 8
_diffrn_reflns_limit_h_min -8
_diffrn_reflns_limit_k_max 33
_diffrn_reflns_limit_k_min -32
_diffrn_reflns_limit_l_max 7
_diffrn_reflns_limit_l_min -7
_diffrn_reflns_number 3427
_diffrn_reflns_point_group_measured_fraction_max 0.879
_diffrn_reflns_theta_full 67.679
_diffrn_reflns_theta_max 68.934
_diffrn_reflns_theta_min 3.141
_diffrn_source_current 50.0
_diffrn_source_power 2.25
_diffrn_source_voltage 45.0
_exptl_absorpt_coefficient_mu 38.785
_exptl_absorpt_correction_T_max 0.1333
_exptl_absorpt_correction_T_min 0.0169
_exptl_absorpt_correction_type multi-scan
_exptl_absorpt_process_details
;
SADABS-2016/2 (Bruker,2016/2) was used for absorption correction.
wR2(int) was 0.1667 before and 0.0842 after correction.
The Ratio of minimum to maximum transmission is 0.1268.
The \l/2 correction factor is Not present.
;
_exptl_crystal_colour 'clear light colourless'
_exptl_crystal_colour_lustre clear
_exptl_crystal_colour_modifier light
_exptl_crystal_colour_primary colourless
_exptl_crystal_density_diffrn 2.275
_exptl_crystal_description plate
_exptl_crystal_F_000 800
_exptl_crystal_size_max 0.11
_exptl_crystal_size_mid 0.1
_exptl_crystal_size_min 0.05
_geom_special_details
;
 All esds (except the esd in the dihedral angle between two l.s. planes)
 are estimated using the full covariance matrix.  The cell esds are taken
 into account individually in the estimation of esds in distances, angles
 and torsion angles; correlations between esds in cell parameters are only
 used when they are defined by crystal symmetry.  An approximate (isotropic)
 treatment of cell esds is used for estimating esds involving l.s. planes.
;
_refine_diff_density_max 0.604
_refine_diff_density_min -0.481
_refine_diff_density_rms 0.143
_refine_ls_abs_structure_details
;
 Refined as an inversion twin.
;
_refine_ls_abs_structure_Flack 0.12(2)
_refine_ls_extinction_coef 0.00075(13)
_refine_ls_extinction_expression Fc^*^=kFc[1+0.001xFc^2^\l^3^/sin(2\q)]^-1/4^
_refine_ls_extinction_method 'SHELXL-2019/2 (Sheldrick 2019)'
_refine_ls_goodness_of_fit_ref 1.056
_refine_ls_hydrogen_treatment constr
_refine_ls_matrix_type full
_refine_ls_number_parameters 76
_refine_ls_number_reflns 1036
_refine_ls_number_restraints 2
_refine_ls_restrained_S_all 1.056
_refine_ls_R_factor_all 0.0365
_refine_ls_R_factor_gt 0.0362
_refine_ls_shift/su_max 0.001
_refine_ls_shift/su_mean 0.000
_refine_ls_structure_factor_coef Fsqd
_refine_ls_weighting_details 'w=1/[\s^2^(Fo^2^)+(0.0772P)^2^] where P=(Fo^2^+2Fc^2^)/3'
_refine_ls_weighting_scheme calc
_refine_ls_wR_factor_gt 0.1013
_refine_ls_wR_factor_ref 0.1019
_refine_special_details
;
 Refined as a 2-component inversion twin.

1. Twinned data refinement
 Scales: 0.88(3)
 0.12(3)
2. Fixed Uiso
 At 1.2 times of:
  All C(H) groups
3. Restrained distances
 C7-O1
 1.2 with sigma of 0.005
4.a Aromatic/amide H refined with riding coordinates:
 C2(H2), C3(H3), C5(H5), C6(H6)
;
_reflns_Friedel_coverage 0.591
_reflns_Friedel_fraction_full 0.747
_reflns_Friedel_fraction_max 0.735
_reflns_number_gt 1003
_reflns_number_total 1036
_reflns_special_details
;
 Reflections were merged by SHELXL according to the crystal
 class for the calculation of statistics and refinement.
 
 _reflns_Friedel_fraction is defined as the number of unique
 Friedel pairs measured divided by the number that would be
 possible theoretically, ignoring centric projections and
 systematic absences. Completness statistics refer to single and
 composite reflections containing twin component 1 only.
;
_reflns_threshold_expression 'I > 2\s(I)'
_cod_data_source_file jiw723.cif
_cod_data_source_block jiw723
_cod_database_code 3500136

loop_
_space_group_symop_id
_space_group_symop_operation_xyz
1 'x, y, z'
2 '-x, -y, z'
3 'x, -y, z+1/2'
4 '-x, y, z+1/2'
5 'x+1/2, y+1/2, z'
6 '-x+1/2, -y+1/2, z'
7 'x+1/2, -y+1/2, z+1/2'
8 '-x+1/2, y+1/2, z+1/2'

loop_
_atom_site_label
_atom_site_type_symbol
_atom_site_fract_x
_atom_site_fract_y
_atom_site_fract_z
_atom_site_U_iso_or_equiv
_atom_site_adp_type
_atom_site_occupancy
_atom_site_site_symmetry_order
_atom_site_calc_flag
_atom_site_refinement_flags_posn
_atom_site_refinement_flags_adp
_atom_site_refinement_flags_occupancy
_atom_site_disorder_assembly
_atom_site_disorder_group
I1 I 0.72543(8) 0.54832(2) 0.1520(4) 0.0825(4) Uani 1 1 d . . . . .
C8 C 0.7378(8) 0.6145(3) 0.3123(16) 0.0590(16) Uani 1 1 d . . . . .
O1 O 0.750000 0.750000 0.8280(13) 0.080(3) Uani 1 2 d DS T P . .
C2 C 0.6663(9) 0.6537(2) 0.1973(8) 0.0538(13) Uani 1 1 d . . . . .
H2 H 0.614695 0.649923 0.058504 0.065 Uiso 1 1 calc R U . . .
C3 C 0.6746(8) 0.6980(2) 0.2964(9) 0.0505(11) Uani 1 1 d . . . . .
H3 H 0.628770 0.724460 0.223398 0.061 Uiso 1 1 calc R U . . .
C4 C 0.7521(7) 0.7032(3) 0.5065(13) 0.0524(13) Uani 1 1 d . . . . .
C5 C 0.8208(9) 0.6642(3) 0.6133(12) 0.0611(15) Uani 1 1 d . . . . .
H5 H 0.871981 0.667596 0.752554 0.073 Uiso 1 1 calc R U . . .
C6 C 0.8145(10) 0.6193(3) 0.5137(13) 0.0650(15) Uani 1 1 d . . . . .
H6 H 0.862470 0.592932 0.585467 0.078 Uiso 1 1 calc R U . . .
C7 C 0.750000 0.750000 0.6303(14) 0.056(2) Uani 1 2 d DS T P . .

loop_
_atom_site_aniso_label
_atom_site_aniso_U_11
_atom_site_aniso_U_22
_atom_site_aniso_U_33
_atom_site_aniso_U_23
_atom_site_aniso_U_13
_atom_site_aniso_U_12
I1 0.0982(5) 0.0457(4) 0.1034(5) -0.0043(3) 0.0054(8) -0.00397(14)
C8 0.062(3) 0.044(4) 0.071(4) 0.005(3) 0.012(3) -0.003(2)
O1 0.117(7) 0.066(6) 0.057(5) 0.000 0.000 -0.019(3)
C2 0.063(3) 0.048(3) 0.051(3) 0.004(2) -0.003(2) -0.005(2)
C3 0.055(2) 0.045(3) 0.052(3) 0.005(2) -0.006(2) -0.002(2)
C4 0.054(2) 0.055(4) 0.048(3) 0.004(3) 0.001(2) -0.004(2)
C5 0.067(3) 0.060(3) 0.056(4) 0.012(3) -0.010(3) -0.004(3)
C6 0.071(3) 0.058(3) 0.067(3) 0.016(3) 0.002(3) 0.008(3)
C7 0.063(4) 0.059(6) 0.045(6) 0.000 0.000 -0.008(3)

loop_
_atom_type_symbol
_atom_type_description
_atom_type_scat_dispersion_real
_atom_type_scat_dispersion_imag
_atom_type_scat_source
C C 0.0181 0.0091 'International Tables Vol C Tables 4.2.6.8 and 6.1.1.4'
H H 0.0000 0.0000 'International Tables Vol C Tables 4.2.6.8 and 6.1.1.4'
I I -0.3257 6.8362 'International Tables Vol C Tables 4.2.6.8 and 6.1.1.4'
O O 0.0492 0.0322 'International Tables Vol C Tables 4.2.6.8 and 6.1.1.4'

loop_
_geom_angle_atom_site_label_1
_geom_angle_atom_site_label_2
_geom_angle_atom_site_label_3
_geom_angle
_geom_angle_site_symmetry_1
_geom_angle_site_symmetry_3
C2 C8 I1 116.7(6) . .
C6 C8 I1 121.5(6) . .
C6 C8 C2 121.8(7) . .
C8 C2 H2 120.9 . .
C3 C2 C8 118.3(6) . .
C3 C2 H2 120.9 . .
C2 C3 H3 119.8 . .
C2 C3 C4 120.3(6) . .
C4 C3 H3 119.8 . .
C3 C4 C7 122.3(7) . .
C5 C4 C3 119.7(7) . .
C5 C4 C7 117.7(7) . .
C4 C5 H5 119.8 . .
C4 C5 C6 120.4(7) . .
C6 C5 H5 119.8 . .
C8 C6 C5 119.4(7) . .
C8 C6 H6 120.3 . .
C5 C6 H6 120.3 . .
O1 C7 C4 119.7(4) . .
O1 C7 C4 119.7(4) . 6_665
C4 C7 C4 120.7(9) 6_665 .

loop_
_geom_bond_atom_site_label_1
_geom_bond_atom_site_label_2
_geom_bond_distance
_geom_bond_site_symmetry_2
I1 C8 2.102(8) .
C8 C2 1.409(10) .
C8 C6 1.353(12) .
O1 C7 1.197(6) .
C2 H2 0.9300 .
C2 C3 1.385(8) .
C3 H3 0.9300 .
C3 C4 1.404(10) .
C4 C5 1.373(11) .
C4 C7 1.515(9) .
C5 H5 0.9300 .
C5 C6 1.402(12) .
C6 H6 0.9300 .

loop_
_geom_torsion_atom_site_label_1
_geom_torsion_atom_site_label_2
_geom_torsion_atom_site_label_3
_geom_torsion_atom_site_label_4
_geom_torsion
_geom_torsion_site_symmetry_1
_geom_torsion_site_symmetry_2
_geom_torsion_site_symmetry_3
_geom_torsion_site_symmetry_4
I1 C8 C2 C3 -179.0(4) . . . .
I1 C8 C6 C5 179.5(5) . . . .
C8 C2 C3 C4 -0.3(9) . . . .
C2 C8 C6 C5 1.0(10) . . . .
C2 C3 C4 C5 0.5(9) . . . .
C2 C3 C4 C7 -174.5(6) . . . .
C3 C4 C5 C6 0.1(9) . . . .
C3 C4 C7 O1 150.9(4) . . . .
C3 C4 C7 C4 -29.1(4) . . . 6_665
C4 C5 C6 C8 -0.8(10) . . . .
C5 C4 C7 O1 -24.2(6) . . . .
C5 C4 C7 C4 155.8(6) . . . 6_665
C6 C8 C2 C3 -0.4(10) . . . .
C7 C4 C5 C6 175.3(6) . . . .

_cod_database_fobs_code 3500136
